data_2009321
loop_
_publ_author_name
'Luck, Rudy L.'
'Schelter, Eric J.'

_publ_section_title
;
 Potassium borohydride
;
_journal_issue 12
_journal_name_full 'Acta Crystallographica Section C'
_journal_page_first IUC9900151
_journal_paper_doi 10.1107/S010827019909842X
_journal_volume 55
_journal_year 1999
_chemical_formula_iupac 'K[B1 H4]'
_chemical_formula_moiety 'B1 H4 K1'
_chemical_formula_sum 'B H4 K'
_chemical_formula_weight 53.94
_space_group_IT_number 225
_symmetry_cell_setting cubic
_symmetry_space_group_name_Hall '-F 4 2 3'
_symmetry_space_group_name_H-M 'F m -3 m'
_audit_creation_method 'WinGX routine CIF_UPDATE'
_cell_angle_alpha 90
_cell_angle_beta 90
_cell_angle_gamma 90
_cell_formula_units_Z 4
_cell_length_a 6.7280(8)
_cell_length_b 6.7280(19)
_cell_length_c 6.7280(13)
_cell_measurement_reflns_used 25
_cell_measurement_temperature 293(2)
_cell_measurement_theta_max 15
_cell_measurement_theta_min 10
_cell_volume 304.55(11)
_computing_cell_refinement 'CAD-4 EXPRESS'
_computing_data_collection 'CAD-4 EXPRESS (Enraf--Nonius, 1992)'
_computing_data_reduction 'XCAD4 (Harms & Wocadlo, 1995)'
_computing_publication_material 'WinGX (Farrugia, 1998)'
_computing_structure_refinement 'SHELXL97 (Sheldrick, 1997)'
_diffrn_measured_fraction_theta_full 1
_diffrn_measured_fraction_theta_max 1
_diffrn_measurement_device '\k-geometry diffractometer'
_diffrn_measurement_device_type 'Enraf-Nonius Turbo CAD-4'
_diffrn_measurement_method 'non-profiled \q/2\q'
_diffrn_radiation_type MoK\a
_diffrn_radiation_wavelength 0.71073
_diffrn_reflns_av_R_equivalents 0.0164
_diffrn_reflns_limit_h_max 8
_diffrn_reflns_limit_h_min 0
_diffrn_reflns_limit_k_max 8
_diffrn_reflns_limit_k_min 0
_diffrn_reflns_limit_l_max 8
_diffrn_reflns_limit_l_min -1
_diffrn_reflns_number 113
_diffrn_reflns_theta_full 25.82
_diffrn_reflns_theta_max 25.82
_diffrn_reflns_theta_min 5.25
_diffrn_standards_decay_% 1
_diffrn_standards_interval_time 40
_diffrn_standards_number 3
_exptl_absorpt_coefficient_mu 1.391
_exptl_absorpt_correction_T_max 0.873
_exptl_absorpt_correction_T_min 0.768
_exptl_absorpt_correction_type '\y scan'
_exptl_absorpt_process_details '(North et al., 1968)'
_exptl_crystal_colour white
_exptl_crystal_density_diffrn 1.176
_exptl_crystal_density_meas 1.178
_exptl_crystal_density_method '(Weast, 1982-1983)'
_exptl_crystal_description prism
_exptl_crystal_F_000 112
_exptl_crystal_size_max 0.20
_exptl_crystal_size_mid 0.20
_exptl_crystal_size_min 0.10
_refine_diff_density_max 0.079
_refine_diff_density_min -0.03
_refine_ls_extinction_coef 0.083(9)
_refine_ls_extinction_method SHELXL
_refine_ls_goodness_of_fit_ref 1.239
_refine_ls_hydrogen_treatment mixed
_refine_ls_matrix_type full
_refine_ls_number_parameters 6
_refine_ls_number_reflns 29
_refine_ls_number_restraints 0
_refine_ls_restrained_S_all 1.239
_refine_ls_R_factor_gt 0.005
_refine_ls_shift/su_max 0
_refine_ls_structure_factor_coef Fsqd
_refine_ls_weighting_scheme calc
_refine_ls_wR_factor_ref 0.011
_reflns_number_gt 29
_reflns_number_total 29
_reflns_threshold_expression I>2\s(I)
_cod_data_source_file qb0131.cif
_cod_data_source_block I
_cod_database_code 2009321
_cod_database_fobs_code 2009321

loop_
_symmetry_equiv_pos_as_xyz
'x, y, z'
'x, -y, -z'
'-x, -y, z'
'-x, y, -z'
'-y, x, z'
'y, x, -z'
'y, -x, z'
'-y, -x, -z'
'y, z, x'
'-y, -z, x'
'y, -z, -x'
'-y, z, -x'
'-z, y, x'
'-z, -y, -x'
'z, -y, x'
'z, y, -x'
'z, x, y'
'-z, x, -y'
'-z, -x, y'
'z, -x, -y'
'-x, -z, -y'
'-x, z, y'
'x, -z, y'
'x, z, -y'
'x, y+1/2, z+1/2'
'x, -y+1/2, -z+1/2'
'-x, -y+1/2, z+1/2'
'-x, y+1/2, -z+1/2'
'-y, x+1/2, z+1/2'
'y, x+1/2, -z+1/2'
'y, -x+1/2, z+1/2'
'-y, -x+1/2, -z+1/2'
'y, z+1/2, x+1/2'
'-y, -z+1/2, x+1/2'
'y, -z+1/2, -x+1/2'
'-y, z+1/2, -x+1/2'
'-z, y+1/2, x+1/2'
'-z, -y+1/2, -x+1/2'
'z, -y+1/2, x+1/2'
'z, y+1/2, -x+1/2'
'z, x+1/2, y+1/2'
'-z, x+1/2, -y+1/2'
'-z, -x+1/2, y+1/2'
'z, -x+1/2, -y+1/2'
'-x, -z+1/2, -y+1/2'
'-x, z+1/2, y+1/2'
'x, -z+1/2, y+1/2'
'x, z+1/2, -y+1/2'
'x+1/2, y, z+1/2'
'x+1/2, -y, -z+1/2'
'-x+1/2, -y, z+1/2'
'-x+1/2, y, -z+1/2'
'-y+1/2, x, z+1/2'
'y+1/2, x, -z+1/2'
'y+1/2, -x, z+1/2'
'-y+1/2, -x, -z+1/2'
'y+1/2, z, x+1/2'
'-y+1/2, -z, x+1/2'
'y+1/2, -z, -x+1/2'
'-y+1/2, z, -x+1/2'
'-z+1/2, y, x+1/2'
'-z+1/2, -y, -x+1/2'
'z+1/2, -y, x+1/2'
'z+1/2, y, -x+1/2'
'z+1/2, x, y+1/2'
'-z+1/2, x, -y+1/2'
'-z+1/2, -x, y+1/2'
'z+1/2, -x, -y+1/2'
'-x+1/2, -z, -y+1/2'
'-x+1/2, z, y+1/2'
'x+1/2, -z, y+1/2'
'x+1/2, z, -y+1/2'
'x+1/2, y+1/2, z'
'x+1/2, -y+1/2, -z'
'-x+1/2, -y+1/2, z'
'-x+1/2, y+1/2, -z'
'-y+1/2, x+1/2, z'
'y+1/2, x+1/2, -z'
'y+1/2, -x+1/2, z'
'-y+1/2, -x+1/2, -z'
'y+1/2, z+1/2, x'
'-y+1/2, -z+1/2, x'
'y+1/2, -z+1/2, -x'
'-y+1/2, z+1/2, -x'
'-z+1/2, y+1/2, x'
'-z+1/2, -y+1/2, -x'
'z+1/2, -y+1/2, x'
'z+1/2, y+1/2, -x'
'z+1/2, x+1/2, y'
'-z+1/2, x+1/2, -y'
'-z+1/2, -x+1/2, y'
'z+1/2, -x+1/2, -y'
'-x+1/2, -z+1/2, -y'
'-x+1/2, z+1/2, y'
'x+1/2, -z+1/2, y'
'x+1/2, z+1/2, -y'
'-x, -y, -z'
'-x, y, z'
'x, y, -z'
'x, -y, z'
'y, -x, -z'
'-y, -x, z'
'-y, x, -z'
'y, x, z'
'-y, -z, -x'
'y, z, -x'
'-y, z, x'
'y, -z, x'
'z, -y, -x'
'z, y, x'
'-z, y, -x'
'-z, -y, x'
'-z, -x, -y'
'z, -x, y'
'z, x, -y'
'-z, x, y'
'x, z, y'
'x, -z, -y'
'-x, z, -y'
'-x, -z, y'
'-x, -y+1/2, -z+1/2'
'-x, y+1/2, z+1/2'
'x, y+1/2, -z+1/2'
'x, -y+1/2, z+1/2'
'y, -x+1/2, -z+1/2'
'-y, -x+1/2, z+1/2'
'-y, x+1/2, -z+1/2'
'y, x+1/2, z+1/2'
'-y, -z+1/2, -x+1/2'
'y, z+1/2, -x+1/2'
'-y, z+1/2, x+1/2'
'y, -z+1/2, x+1/2'
'z, -y+1/2, -x+1/2'
'z, y+1/2, x+1/2'
'-z, y+1/2, -x+1/2'
'-z, -y+1/2, x+1/2'
'-z, -x+1/2, -y+1/2'
'z, -x+1/2, y+1/2'
'z, x+1/2, -y+1/2'
'-z, x+1/2, y+1/2'
'x, z+1/2, y+1/2'
'x, -z+1/2, -y+1/2'
'-x, z+1/2, -y+1/2'
'-x, -z+1/2, y+1/2'
'-x+1/2, -y, -z+1/2'
'-x+1/2, y, z+1/2'
'x+1/2, y, -z+1/2'
'x+1/2, -y, z+1/2'
'y+1/2, -x, -z+1/2'
'-y+1/2, -x, z+1/2'
'-y+1/2, x, -z+1/2'
'y+1/2, x, z+1/2'
'-y+1/2, -z, -x+1/2'
'y+1/2, z, -x+1/2'
'-y+1/2, z, x+1/2'
'y+1/2, -z, x+1/2'
'z+1/2, -y, -x+1/2'
'z+1/2, y, x+1/2'
'-z+1/2, y, -x+1/2'
'-z+1/2, -y, x+1/2'
'-z+1/2, -x, -y+1/2'
'z+1/2, -x, y+1/2'
'z+1/2, x, -y+1/2'
'-z+1/2, x, y+1/2'
'x+1/2, z, y+1/2'
'x+1/2, -z, -y+1/2'
'-x+1/2, z, -y+1/2'
'-x+1/2, -z, y+1/2'
'-x+1/2, -y+1/2, -z'
'-x+1/2, y+1/2, z'
'x+1/2, y+1/2, -z'
'x+1/2, -y+1/2, z'
'y+1/2, -x+1/2, -z'
'-y+1/2, -x+1/2, z'
'-y+1/2, x+1/2, -z'
'y+1/2, x+1/2, z'
'-y+1/2, -z+1/2, -x'
'y+1/2, z+1/2, -x'
'-y+1/2, z+1/2, x'
'y+1/2, -z+1/2, x'
'z+1/2, -y+1/2, -x'
'z+1/2, y+1/2, x'
'-z+1/2, y+1/2, -x'
'-z+1/2, -y+1/2, x'
'-z+1/2, -x+1/2, -y'
'z+1/2, -x+1/2, y'
'z+1/2, x+1/2, -y'
'-z+1/2, x+1/2, y'
'x+1/2, z+1/2, y'
'x+1/2, -z+1/2, -y'
'-x+1/2, z+1/2, -y'
'-x+1/2, -z+1/2, y'

loop_
_atom_site_label
_atom_site_fract_x
_atom_site_fract_y
_atom_site_fract_z
_atom_site_U_iso_or_equiv
_atom_site_adp_type
_atom_site_calc_flag
_atom_site_refinement_flags
_atom_site_occupancy
_atom_site_disorder_assembly
_atom_site_disorder_group
_atom_site_type_symbol
K1 0 0 0 0.0323(2) Uani d S 1 . . K
B1 0.5 0.5 0.5 0.0332(4) Uani d S 1 . . B
H1 0.5932(17) 0.5932(17) 0.5932(17) 0.065(6) Uiso d SP 0.5 . . H

loop_
_atom_site_aniso_label
_atom_site_aniso_U_11
_atom_site_aniso_U_22
_atom_site_aniso_U_33
_atom_site_aniso_U_12
_atom_site_aniso_U_13
_atom_site_aniso_U_23
K1 0.0323(2) 0.0323(2) 0.0323(2) 0 0 0
B1 0.0332(4) 0.0332(4) 0.0332(4) 0 0 0

loop_
_atom_type_symbol
_atom_type_description
_atom_type_scat_dispersion_real
_atom_type_scat_dispersion_imag
_atom_type_scat_source
H H 0 0 'International Tables Vol C Tables 4.2.6.8 and 6.1.1.4'
B B 0.0013 0.0007 'International Tables Vol C Tables 4.2.6.8 and 6.1.1.4'
K K 0.2009 0.2494 'International Tables Vol C Tables 4.2.6.8 and 6.1.1.4'

loop_
_geom_angle_atom_site_label_1
_geom_angle_atom_site_label_2
_geom_angle_atom_site_label_3
_geom_angle_site_symmetry_1
_geom_angle_site_symmetry_3
_geom_angle
B1 K1 B1 73_445 73_444 180
B1 K1 B1 73_445 49_454 90
B1 K1 B1 73_444 49_454 90
B1 K1 B1 73_445 49_444 90
B1 K1 B1 73_444 49_444 90
B1 K1 B1 49_454 49_444 180
B1 K1 B1 73_445 25_544 90
B1 K1 B1 73_444 25_544 90
B1 K1 B1 49_454 25_544 90
B1 K1 B1 49_444 25_544 90
B1 K1 B1 73_445 25_444 90
B1 K1 B1 73_444 25_444 90
B1 K1 B1 49_454 25_444 90
B1 K1 B1 49_444 25_444 90
B1 K1 B1 25_544 25_444 180
B1 K1 K1 73_445 25_544 135.000(2)
B1 K1 K1 73_444 25_544 45.000(3)
B1 K1 K1 49_454 25_544 135.000(2)
B1 K1 K1 49_444 25_544 45.000(3)
B1 K1 K1 25_544 25_544 90
B1 K1 K1 25_444 25_544 90
B1 K1 K1 73_445 25 45.000(3)
B1 K1 K1 73_444 25 135.000(2)
B1 K1 K1 49_454 25 45.000(3)
B1 K1 K1 49_444 25 135.000(2)
B1 K1 K1 25_544 25 90
B1 K1 K1 25_444 25 90
K1 K1 K1 25_544 25 180
B1 K1 K1 73_445 49 45.000(2)
B1 K1 K1 73_444 49 135.000(2)
B1 K1 K1 49_454 49 90
B1 K1 K1 49_444 49 90
B1 K1 K1 25_544 49 45.000(2)
B1 K1 K1 25_444 49 135.000(2)
K1 K1 K1 25_544 49 120
K1 K1 K1 25 49 60
B1 K1 K1 73_445 73_445 90
B1 K1 K1 73_444 73_445 90
B1 K1 K1 49_454 73_445 135.000(5)
B1 K1 K1 49_444 73_445 45.000(5)
B1 K1 K1 25_544 73_445 135.000(5)
B1 K1 K1 25_444 73_445 45.000(5)
K1 K1 K1 25_544 73_445 60.000(4)
K1 K1 K1 25 73_445 120.000(4)
K1 K1 K1 49 73_445 120.000(4)
B1 K1 K1 73_445 49_454 135.000(2)
B1 K1 K1 73_444 49_454 45.000(2)
B1 K1 K1 49_454 49_454 90
B1 K1 K1 49_444 49_454 90
B1 K1 K1 25_544 49_454 135.000(2)
B1 K1 K1 25_444 49_454 45.000(2)
K1 K1 K1 25_544 49_454 60
K1 K1 K1 25 49_454 120
K1 K1 K1 49 49_454 180
K1 K1 K1 73_445 49_454 60.000(4)
B1 K1 K1 73_445 73 90
B1 K1 K1 73_444 73 90
B1 K1 K1 49_454 73 45.000(5)
B1 K1 K1 49_444 73 135.000(5)
B1 K1 K1 25_544 73 45.000(5)
B1 K1 K1 25_444 73 135.000(5)
K1 K1 K1 25_544 73 120.000(4)
K1 K1 K1 25 73 60.000(4)
K1 K1 K1 49 73 60.000(4)
K1 K1 K1 73_445 73 180
K1 K1 K1 49_454 73 120.000(4)
K1 B1 K1 73_556 25 90
K1 B1 K1 73_556 25_655 90
K1 B1 K1 25 25_655 180
K1 B1 K1 73_556 49 90
K1 B1 K1 25 49 90
K1 B1 K1 25_655 49 90
K1 B1 K1 73_556 49_565 90
K1 B1 K1 25 49_565 90
K1 B1 K1 25_655 49_565 90
K1 B1 K1 49 49_565 180
K1 B1 K1 73_556 73 180
K1 B1 K1 25 73 90
K1 B1 K1 25_655 73 90
K1 B1 K1 49 73 90
K1 B1 K1 49_565 73 90

loop_
_geom_bond_atom_site_label_1
_geom_bond_atom_site_label_2
_geom_bond_site_symmetry_2
_geom_bond_distance
_geom_bond_publ_flag
K1 B1 73_445 3.3640(6) ?
K1 B1 73_444 3.3640(6) ?
K1 B1 49_454 3.3640(9) ?
K1 B1 49_444 3.3640(9) ?
K1 B1 25_544 3.3640(4) ?
K1 B1 25_444 3.3640(4) ?
K1 K1 25_544 4.7574(11) ?
K1 K1 25 4.7574(11) ?
K1 K1 49 4.7574(7) ?
K1 K1 73_445 4.7574(10) ?
K1 K1 49_454 4.7574(7) ?
K1 K1 73 4.7574(10) ?
B1 K1 73_556 3.3640(6) ?
B1 K1 25 3.3640(4) ?
B1 K1 25_655 3.3640(4) ?
B1 K1 49 3.3640(9) ?
B1 K1 49_565 3.3640(9) ?
B1 K1 73 3.3640(6) ?
